data_4123189
loop_
_publ_author_name
'Liu, Tian-Fu'
'Feng, Dawei'
'Chen, Ying-Pin'
'Zou, Lanfang'
'Bosch, Mathieu'
'Yuan, Shuai'
'Wei, Zhangwen'
'Fordham, Stephen'
'Wang, Kecheng'
'Zhou, Hong-Cai'

_publ_section_title
;
 Topology-guided design and syntheses of highly stable mesoporous
 porphyrinic zirconium metal-organic frameworks with high surface area.
;
_journal_issue 1
_journal_name_full 'Journal of the American Chemical Society'
_journal_page_first 413
_journal_page_last 419
_journal_paper_doi 10.1021/ja5111317
_journal_volume 137
_journal_year 2015
_chemical_formula_moiety '(C72 H40 N4 Ni O8)3 (Zr6 O8)'
_chemical_formula_sum 'C216 H120 N12 Ni3 O32 Zr6'
_chemical_formula_weight 4118.69
_chemical_name_systematic
; 
 ? 
;
_space_group_IT_number 221
_symmetry_cell_setting cubic
_symmetry_space_group_name_Hall '-P 4 2 3'
_symmetry_space_group_name_H-M 'P m -3 m'
_atom_sites_solution_hydrogens geom
_atom_sites_solution_primary direct
_atom_sites_solution_secondary difmap
_audit_creation_method SHELXL-97
_cell_angle_alpha 90.00
_cell_angle_beta 90.00
_cell_angle_gamma 90.00
_cell_formula_units_Z 1
_cell_length_a 25.3468(6)
_cell_length_b 25.3468(6)
_cell_length_c 25.3468(6)
_cell_measurement_temperature 110(2)
_cell_volume 16284.3(7)
_computing_cell_refinement 'SAINT+ ver. (Bruker, 2001)'
_computing_data_collection 'APEX2  (Bruker, 2008)'
_computing_data_reduction 'SAINT+ ver. (Bruker, 2001)'
_computing_molecular_graphics 'SHELXTL (Sheldrick, 2008)'
_computing_publication_material 'SHELXTL (Sheldrick, 2008)'
_computing_structure_refinement 'SHELXL-97 (Sheldrick, 2008)'
_computing_structure_solution 'SHELXS-97 (Sheldrick, 2008)'
_diffrn_ambient_temperature 110(2)
_diffrn_measured_fraction_theta_full 0.999
_diffrn_measured_fraction_theta_max 0.999
_diffrn_measurement_device_type 'Bruker SMART APEX II CCD area detector'
_diffrn_measurement_method 'phi and omega scans'
_diffrn_radiation_monochromator graphite
_diffrn_radiation_source 'fine-focus sealed tube'
_diffrn_radiation_type MoK\a
_diffrn_radiation_wavelength 0.71073
_diffrn_reflns_av_R_equivalents 0.0882
_diffrn_reflns_av_sigmaI/netI 0.0160
_diffrn_reflns_limit_h_max 31
_diffrn_reflns_limit_h_min -31
_diffrn_reflns_limit_k_max 31
_diffrn_reflns_limit_k_min -31
_diffrn_reflns_limit_l_max 31
_diffrn_reflns_limit_l_min -31
_diffrn_reflns_number 171630
_diffrn_reflns_theta_full 25.99
_diffrn_reflns_theta_max 25.99
_diffrn_reflns_theta_min 1.80
_exptl_absorpt_coefficient_mu 0.199
_exptl_absorpt_correction_T_max 0.8260
_exptl_absorpt_correction_T_min 0.8260
_exptl_absorpt_correction_type multi-scan
_exptl_absorpt_process_details 'SADABS (Sheldrick, 2008)'
_exptl_crystal_colour Red
_exptl_crystal_density_diffrn 0.420
_exptl_crystal_density_meas ?
_exptl_crystal_density_method 'not measured'
_exptl_crystal_description Cube
_exptl_crystal_F_000 2080
_exptl_crystal_size_max 1.00
_exptl_crystal_size_mid 1.00
_exptl_crystal_size_min 1.00
_platon_squeeze_details
;
;
_refine_diff_density_max 2.599
_refine_diff_density_min -1.294
_refine_diff_density_rms 0.094
_refine_ls_extinction_coef 0.0004(2)
_refine_ls_extinction_expression Fc^*^=kFc[1+0.001xFc^2^\l^3^/sin(2\q)]^-1/4^
_refine_ls_extinction_method SHELXL
_refine_ls_goodness_of_fit_ref 1.005
_refine_ls_hydrogen_treatment constr
_refine_ls_matrix_type full
_refine_ls_number_parameters 50
_refine_ls_number_reflns 3148
_refine_ls_number_restraints 29
_refine_ls_restrained_S_all 1.004
_refine_ls_R_factor_all 0.1023
_refine_ls_R_factor_gt 0.0968
_refine_ls_shift/su_max 0.000
_refine_ls_shift/su_mean 0.000
_refine_ls_structure_factor_coef Fsqd
_refine_ls_weighting_details 'calc w=1/[\s^2^(Fo^2^)+(0.1450P)^2^+55.0000P] where P=(Fo^2^+2Fc^2^)/3'
_refine_ls_weighting_scheme calc
_refine_ls_wR_factor_gt 0.2618
_refine_ls_wR_factor_ref 0.2683
_reflns_number_gt 2913
_reflns_number_total 3148
_reflns_threshold_expression >2sigma(I)
_cod_data_source_file ja5111317_si_002.cif
_cod_data_source_block pm3m_tf_sq
_cod_depositor_comments
;
The following automatic conversions were performed:

'_symmetry_cell_setting' value 'Cubic' changed to 'cubic' according
to
/home/saulius/struct/COD-crude-data--automatic-downloads/rss-feeds/ACS/lib/dictionaries/cif_core.dic
dictionary named 'cif_core.dic' version 2.4.2 from 2011-04-26.

Automatic conversion script
Id: cif_fix_values 2935 2014-11-11 08:27:57Z andrius 

The following automatic conversions were performed:

'_exptl_crystal_density_meas' value 'not measured' was changed to '?'
- the value is perceived as not measured.

Automatic conversion script
Id: cif_fix_values 3008 2015-01-20 13:52:24Z robertas 

 Adding full bibliography for 4123189--4123190.cif.
;
_cod_original_sg_symbol_H-M Pm-3m
_cod_database_code 4123189

loop_
_symmetry_equiv_pos_as_xyz
'x, y, z'
'-y, x, z'
'-x, -y, z'
'y, -x, z'
'x, -z, y'
'x, -y, -z'
'x, z, -y'
'z, y, -x'
'-x, y, -z'
'-z, y, x'
'z, x, y'
'y, z, x'
'-y, -z, x'
'z, -x, -y'
'-y, z, -x'
'-z, -x, y'
'-z, x, -y'
'y, -z, -x'
'y, x, -z'
'-y, -x, -z'
'-x, z, y'
'-x, -z, -y'
'z, -y, x'
'-z, -y, -x'
'-x, -y, -z'
'y, -x, -z'
'x, y, -z'
'-y, x, -z'
'-x, z, -y'
'-x, y, z'
'-x, -z, y'
'-z, -y, x'
'x, -y, z'
'z, -y, -x'
'-z, -x, -y'
'-y, -z, -x'
'y, z, -x'
'-z, x, y'
'y, -z, x'
'z, x, -y'
'z, -x, y'
'-y, z, x'
'-y, -x, z'
'y, x, z'
'x, -z, -y'
'x, z, y'
'-z, y, -x'
'z, y, x'

loop_
_atom_site_label
_atom_site_type_symbol
_atom_site_fract_x
_atom_site_fract_y
_atom_site_fract_z
_atom_site_U_iso_or_equiv
_atom_site_adp_type
_atom_site_occupancy
_atom_site_symmetry_multiplicity
_atom_site_calc_flag
_atom_site_refinement_flags
Zr1 Zr 0.5000 1.5000 0.40230(3) 0.0183(3) Uani 1 8 d S
O1 O 0.5000 1.42309(14) 0.35933(14) 0.0394(9) Uani 1 2 d S
C1 C 0.5000 1.3754(3) 0.3754(3) 0.158(3) Uani 1 4 d S
O2 O 0.5483(2) 1.5483(2) 0.4517(2) 0.062(3) Uani 1 6 d S
Ni1 Ni 0.5282(5) 1.0000 0.0000 0.197(9) Uani 0.50 8 d SPU
C9 C 0.5201(4) 1.13713(17) 0.13713(17) 0.158(3) Uani 0.50 2 d SPD
N1 N 0.5271(10) 1.0000 0.0760(5) 0.158(3) Uani 0.50 2 d SP
C12 C 0.5311(6) 1.0954(3) 0.0954(3) 0.158(3) Uani 0.50 2 d SPD
C13 C 0.5295(9) 1.0420(2) 0.1104(3) 0.158(3) Uani 0.50 1 d PD
C14 C 0.5303(8) 1.0269(4) 0.1616(3) 0.158(3) Uani 0.50 1 d PD
H14A H 0.5368 1.0422 0.1894 0.190 Uiso 0.50 1 d PR
C3 C 0.5110(4) 1.34699(15) 0.28171(15) 0.158(3) Uani 0.50 1 d PD
H3A H 0.5154 1.3835 0.2728 0.190 Uiso 0.50 1 d PR
C5 C 0.5000 1.25615(13) 0.25615(13) 0.158(3) Uani 1 4 d SD
C4 C 0.5110(4) 1.30822(15) 0.24292(15) 0.158(3) Uani 0.50 1 d PD
H4A H 0.5200 1.3182 0.2075 0.190 Uiso 0.50 1 d PR
C2 C 0.5000 1.33377(14) 0.33377(14) 0.158(3) Uani 1 4 d SD
C6 C 0.5000 1.21342(17) 0.21342(17) 0.158(3) Uani 1 4 d SD
C7 C 0.55170(8) 1.20049(19) 0.20049(19) 0.158(3) Uani 0.50 2 d SPD
H7A H 0.5814 1.2171 0.2171 0.190 Uiso 0.50 2 d SPR
C8 C 0.5618(2) 1.1624(2) 0.1624(2) 0.158(3) Uani 0.50 2 d SPD
H8A H 0.5970 1.1525 0.1525 0.190 Uiso 0.50 2 d SPR
C10 C 0.4684(3) 1.1501(2) 0.1501(2) 0.158(3) Uani 0.50 2 d SPD
H10A H 0.4387 1.1334 0.1333 0.190 Uiso 0.50 2 d SPR
C11 C 0.45836(13) 1.1882(2) 0.1882(2) 0.158(3) Uani 0.50 2 d SPD
H11A H 0.4231 1.1980 0.1979 0.190 Uiso 0.50 2 d SPR

loop_
_atom_site_aniso_label
_atom_site_aniso_U_11
_atom_site_aniso_U_22
_atom_site_aniso_U_33
_atom_site_aniso_U_23
_atom_site_aniso_U_13
_atom_site_aniso_U_12
Zr1 0.0203(4) 0.0203(4) 0.0142(4) 0.000 0.000 0.000
O1 0.049(2) 0.0335(19) 0.0360(19) -0.0100(15) 0.000 0.000
C1 0.363(9) 0.0553(13) 0.0553(13) -0.0371(17) 0.000 0.000
O2 0.062(3) 0.062(3) 0.062(3) -0.042(3) -0.042(3) 0.042(3)
Ni1 0.56(3) 0.0160(8) 0.0160(8) 0.000 0.000 0.000
C9 0.363(9) 0.0553(13) 0.0553(13) -0.0371(17) 0.000 0.000
N1 0.363(9) 0.0553(13) 0.0553(13) -0.0371(17) 0.000 0.000
C12 0.363(9) 0.0553(13) 0.0553(13) -0.0371(17) 0.000 0.000
C13 0.363(9) 0.0553(13) 0.0553(13) -0.0371(17) 0.000 0.000
C14 0.363(9) 0.0553(13) 0.0553(13) -0.0371(17) 0.000 0.000
C3 0.363(9) 0.0553(13) 0.0553(13) -0.0371(17) 0.000 0.000
C5 0.363(9) 0.0553(13) 0.0553(13) -0.0371(17) 0.000 0.000
C4 0.363(9) 0.0553(13) 0.0553(13) -0.0371(17) 0.000 0.000
C2 0.363(9) 0.0553(13) 0.0553(13) -0.0371(17) 0.000 0.000
C6 0.363(9) 0.0553(13) 0.0553(13) -0.0371(17) 0.000 0.000
C7 0.363(9) 0.0553(13) 0.0553(13) -0.0371(17) 0.000 0.000
C8 0.363(9) 0.0553(13) 0.0553(13) -0.0371(17) 0.000 0.000
C10 0.363(9) 0.0553(13) 0.0553(13) -0.0371(17) 0.000 0.000
C11 0.363(9) 0.0553(13) 0.0553(13) -0.0371(17) 0.000 0.000

loop_
_atom_type_symbol
_atom_type_description
_atom_type_scat_dispersion_real
_atom_type_scat_dispersion_imag
_atom_type_scat_source
C C 0.0033 0.0016 'International Tables Vol C Tables 4.2.6.8 and 6.1.1.4'
H H 0.0000 0.0000 'International Tables Vol C Tables 4.2.6.8 and 6.1.1.4'
N N 0.0061 0.0033 'International Tables Vol C Tables 4.2.6.8 and 6.1.1.4'
O O 0.0106 0.0060 'International Tables Vol C Tables 4.2.6.8 and 6.1.1.4'
Zr Zr -2.9673 0.5597 'International Tables Vol C Tables 4.2.6.8 and 6.1.1.4'
Ni Ni 0.3393 1.1124 'International Tables Vol C Tables 4.2.6.8 and 6.1.1.4'

loop_
_geom_angle_atom_site_label_1
_geom_angle_atom_site_label_2
_geom_angle_atom_site_label_3
_geom_angle
_geom_angle_site_symmetry_1
_geom_angle_site_symmetry_3
O2 Zr1 O2 69.9(3) . 4_475
O2 Zr1 O2 69.9(3) . 2_765
O2 Zr1 O2 108.2(5) 4_475 2_765
O2 Zr1 O2 108.2(5) . 3_685
O2 Zr1 O2 69.9(3) 4_475 3_685
O2 Zr1 O2 69.9(3) 2_765 3_685
O2 Zr1 O1 141.82(4) . 4_475
O2 Zr1 O1 141.82(4) 4_475 4_475
O2 Zr1 O1 77.6(2) 2_765 4_475
O2 Zr1 O1 77.6(2) 3_685 4_475
O2 Zr1 O1 77.6(2) . 3_685
O2 Zr1 O1 141.82(4) 4_475 3_685
O2 Zr1 O1 77.6(2) 2_765 3_685
O2 Zr1 O1 141.82(4) 3_685 3_685
O1 Zr1 O1 76.24(9) 4_475 3_685
O2 Zr1 O1 77.6(2) . 2_765
O2 Zr1 O1 77.6(2) 4_475 2_765
O2 Zr1 O1 141.82(4) 2_765 2_765
O2 Zr1 O1 141.82(4) 3_685 2_765
O1 Zr1 O1 121.6(2) 4_475 2_765
O1 Zr1 O1 76.24(9) 3_685 2_765
O2 Zr1 O1 141.82(4) . .
O2 Zr1 O1 77.6(2) 4_475 .
O2 Zr1 O1 141.82(4) 2_765 .
O2 Zr1 O1 77.6(2) 3_685 .
O1 Zr1 O1 76.24(9) 4_475 .
O1 Zr1 O1 121.6(2) 3_685 .
O1 Zr1 O1 76.24(9) 2_765 .
O2 Zr1 Zr1 34.95(12) . 32_685
O2 Zr1 Zr1 34.95(13) 4_475 32_685
O2 Zr1 Zr1 89.5(2) 2_765 32_685
O2 Zr1 Zr1 89.5(2) 3_685 32_685
O1 Zr1 Zr1 164.19(10) 4_475 32_685
O1 Zr1 Zr1 110.18(6) 3_685 32_685
O1 Zr1 Zr1 74.19(10) 2_765 32_685
O1 Zr1 Zr1 110.17(6) . 32_685
O2 Zr1 Zr1 34.95(12) . 5_574
O2 Zr1 Zr1 89.5(2) 4_475 5_574
O2 Zr1 Zr1 34.95(13) 2_765 5_574
O2 Zr1 Zr1 89.5(2) 3_685 5_574
O1 Zr1 Zr1 110.18(6) 4_475 5_574
O1 Zr1 Zr1 74.19(10) 3_685 5_574
O1 Zr1 Zr1 110.18(6) 2_765 5_574
O1 Zr1 Zr1 164.19(10) . 5_574
Zr1 Zr1 Zr1 60.0 32_685 5_574
O2 Zr1 Zr1 89.5(2) . 8_556
O2 Zr1 Zr1 89.5(2) 4_475 8_556
O2 Zr1 Zr1 34.95(12) 2_765 8_556
O2 Zr1 Zr1 34.95(12) 3_685 8_556
O1 Zr1 Zr1 74.19(10) 4_475 8_556
O1 Zr1 Zr1 110.18(6) 3_685 8_556
O1 Zr1 Zr1 164.19(10) 2_765 8_556
O1 Zr1 Zr1 110.17(6) . 8_556
Zr1 Zr1 Zr1 90.0 32_685 8_556
Zr1 Zr1 Zr1 60.0 5_574 8_556
O2 Zr1 Zr1 89.5(2) . 29_667
O2 Zr1 Zr1 34.95(13) 4_475 29_667
O2 Zr1 Zr1 89.5(2) 2_765 29_667
O2 Zr1 Zr1 34.95(13) 3_685 29_667
O1 Zr1 Zr1 110.18(6) 4_475 29_667
O1 Zr1 Zr1 164.19(10) 3_685 29_667
O1 Zr1 Zr1 110.18(6) 2_765 29_667
O1 Zr1 Zr1 74.19(10) . 29_667
Zr1 Zr1 Zr1 60.0 32_685 29_667
Zr1 Zr1 Zr1 90.0 5_574 29_667
Zr1 Zr1 Zr1 60.0 8_556 29_667
C1 O1 Zr1 132.1(5) . .
O1 C1 O1 127.4(9) . 21_664
O1 C1 C2 116.3(5) . .
O1 C1 C2 116.3(5) 21_664 .
Zr1 O2 Zr1 110.1(2) 32_685 5_574
Zr1 O2 Zr1 110.1(2) 32_685 .
Zr1 O2 Zr1 110.1(2) 5_574 .
Ni1 Ni1 N1 89.2(9) 25_675 5_564
Ni1 Ni1 N1 89.2(9) 25_675 7_566
N1 Ni1 N1 178.4(17) 5_564 7_566
Ni1 Ni1 N1 89.2(9) 25_675 27
N1 Ni1 N1 89.99(2) 5_564 27
N1 Ni1 N1 89.99(2) 7_566 27
Ni1 Ni1 N1 89.2(9) 25_675 .
N1 Ni1 N1 89.99(2) 5_564 .
N1 Ni1 N1 89.99(2) 7_566 .
N1 Ni1 N1 178.4(17) 27 .
Ni1 Ni1 N1 54.0(6) 25_675 31_664
N1 Ni1 N1 35.2(13) 5_564 31_664
N1 Ni1 N1 143.2(7) 7_566 31_664
N1 Ni1 N1 89.5(5) 27 31_664
N1 Ni1 N1 89.5(5) . 31_664
Ni1 Ni1 N1 54.0(6) 25_675 25_675
N1 Ni1 N1 89.5(5) 5_564 25_675
N1 Ni1 N1 89.5(5) 7_566 25_675
N1 Ni1 N1 35.2(13) 27 25_675
N1 Ni1 N1 143.2(7) . 25_675
N1 Ni1 N1 69.8(6) 31_664 25_675
Ni1 Ni1 N1 54.0(6) 25_675 3_675
N1 Ni1 N1 89.5(5) 5_564 3_675
N1 Ni1 N1 89.5(5) 7_566 3_675
N1 Ni1 N1 143.2(7) 27 3_675
N1 Ni1 N1 35.2(13) . 3_675
N1 Ni1 N1 69.8(6) 31_664 3_675
N1 Ni1 N1 107.9(12) 25_675 3_675
Ni1 Ni1 N1 54.0(6) 25_675 29_666
N1 Ni1 N1 143.2(7) 5_564 29_666
N1 Ni1 N1 35.2(13) 7_566 29_666
N1 Ni1 N1 89.5(5) 27 29_666
N1 Ni1 N1 89.5(5) . 29_666
N1 Ni1 N1 107.9(12) 31_664 29_666
N1 Ni1 N1 69.8(6) 25_675 29_666
N1 Ni1 N1 69.8(6) 3_675 29_666
C10 C9 C9 122.2(13) 30_655 30_655
C10 C9 C8 17.2(11) 30_655 .
C9 C9 C8 139.4(2) 30_655 .
C10 C9 C10 102.7(11) 30_655 .
C9 C9 C10 19.5(2) 30_655 .
C8 C9 C10 119.94(9) . .
C10 C9 C12 137.3(11) 30_655 .
C9 C9 C12 100.5(2) 30_655 .
C8 C9 C12 120.04(10) . .
C10 C9 C12 120.02(10) . .
C10 C9 C11 15.6(9) 30_655 30_655
C9 C9 C11 106.6(3) 30_655 30_655
C8 C9 C11 32.81(12) . 30_655
C10 C9 C11 87.13(15) . 30_655
C12 C9 C11 152.85(16) . 30_655
C10 C9 C12 171.3(18) 30_655 30_655
C9 C9 C12 49.1(6) 30_655 30_655
C8 C9 C12 171.5(7) . 30_655
C10 C9 C12 68.6(7) . 30_655
C12 C9 C12 51.5(7) . 30_655
C11 C9 C12 155.7(9) 30_655 30_655
N1 N1 C13 92.5(15) 3_675 .
N1 N1 C13 92.5(15) 3_675 33_575
C13 N1 C13 101.3(10) . 33_575
N1 N1 Ni1 90.8(9) 3_675 .
C13 N1 Ni1 129.2(5) . .
C13 N1 Ni1 129.2(5) 33_575 .
N1 N1 C13 43.8(7) 3_675 3_675
C13 N1 C13 99.7(13) . 3_675
C13 N1 C13 48.7(15) 33_575 3_675
Ni1 N1 C13 116.6(10) . 3_675
N1 N1 C13 43.8(7) 3_675 30_655
C13 N1 C13 48.7(15) . 30_655
C13 N1 C13 99.7(13) 33_575 30_655
Ni1 N1 C13 116.6(10) . 30_655
C13 N1 C13 64.8(10) 3_675 30_655
N1 N1 Ni1 54.0(6) 3_675 25_675
C13 N1 Ni1 122.5(12) . 25_675
C13 N1 Ni1 122.5(12) 33_575 25_675
Ni1 N1 Ni1 36.8(7) . 25_675
C13 N1 Ni1 86.0(9) 3_675 25_675
C13 N1 Ni1 86.0(9) 30_655 25_675
C13 C12 C13 121.5(11) 46_564 .
C13 C12 C9 118.3(6) 46_564 .
C13 C12 C9 118.3(6) . .
C13 C12 C12 88.3(11) 46_564 30_655
C13 C12 C12 88.3(11) . 30_655
C9 C12 C12 79.5(2) . 30_655
C13 C12 C10 119.2(6) 46_564 30_655
C13 C12 C10 119.2(6) . 30_655
C9 C12 C10 10.9(5) . 30_655
C12 C12 C10 90.4(6) 30_655 30_655
C13 C12 C9 110.5(10) 46_564 30_655
C13 C12 C9 110.5(10) . 30_655
C9 C12 C9 30.4(4) . 30_655
C12 C12 C9 49.1(6) 30_655 30_655
C10 C12 C9 41.3(3) 30_655 30_655
C14 C13 N1 112.8(7) . .
C14 C13 C12 122.2(8) . .
N1 C13 C12 125.0(9) . .
C14 C13 C13 90.9(13) . 30_655
N1 C13 C13 87.5(15) . 30_655
C12 C13 C13 91.7(11) . 30_655
C14 C13 N1 106.2(12) . 3_675
N1 C13 N1 43.7(17) . 3_675
C12 C13 N1 114.7(11) . 3_675
C13 C13 N1 43.8(7) 30_655 3_675
C14 C13 C14 49.1(13) . 30_655
N1 C13 C14 103.0(13) . 30_655
C12 C13 C14 112.2(11) . 30_655
C13 C13 C14 41.8(5) 30_655 30_655
N1 C13 C14 68.9(9) 3_675 30_655
C13 C14 C14 106.5(5) . 33_575
C13 C14 C14 89.1(13) . 30_655
C14 C14 C14 90.004(1) 33_575 30_655
C13 C14 C13 47.3(14) . 30_655
C14 C14 C13 100.9(4) 33_575 30_655
C14 C14 C13 41.8(5) 30_655 30_655
C13 C14 H14A 133.6 . .
C14 C14 H14A 118.3 33_575 .
C14 C14 H14A 101.5 30_655 .
C13 C14 H14A 127.4 30_655 .
C3 C3 C2 78.4(4) 30_655 .
C3 C3 C4 90.003(19) 30_655 .
C2 C3 C4 120.06(13) . .
C3 C3 C4 68.1(7) 30_655 30_655
C2 C3 C4 113.0(5) . 30_655
C4 C3 C4 21.9(7) . 30_655
C3 C3 H3A 96.6 30_655 .
C2 C3 H3A 118.6 . .
C4 C3 H3A 121.1 . .
C4 C3 H3A 121.5 30_655 .
C4 C5 C4 23.2(9) 46_564 21_664
C4 C5 C4 119.9(2) 46_564 30_655
C4 C5 C4 114.7(4) 21_664 30_655
C4 C5 C4 114.7(4) 46_564 .
C4 C5 C4 119.9(2) 21_664 .
C4 C5 C4 23.2(9) 30_655 .
C4 C5 C6 120.05(11) 46_564 .
C4 C5 C6 120.05(11) 21_664 .
C4 C5 C6 120.05(11) 30_655 .
C4 C5 C6 120.05(11) . .
C4 C4 C3 90.002(18) 30_655 .
C4 C4 C5 78.4(4) 30_655 .
C3 C4 C5 120.04(13) . .
C4 C4 C3 68.1(7) 30_655 30_655
C3 C4 C3 21.9(7) . 30_655
C5 C4 C3 112.9(5) . 30_655
C4 C4 H4A 103.7 30_655 .
C3 C4 H4A 118.3 . .
C5 C4 H4A 121.6 . .
C3 C4 H4A 121.9 30_655 .
C3 C2 C3 119.9(2) . 21_664
C3 C2 C3 23.2(9) . 30_655
C3 C2 C3 114.7(4) 21_664 30_655
C3 C2 C3 114.7(4) . 46_564
C3 C2 C3 23.2(9) 21_664 46_564
C3 C2 C3 119.9(2) 30_655 46_564
C3 C2 C1 120.06(11) . .
C3 C2 C1 120.05(11) 21_664 .
C3 C2 C1 120.05(11) 30_655 .
C3 C2 C1 120.05(11) 46_564 .
C11 C6 C7 119.92(11) . .
C11 C6 C11 98.8(4) . 30_655
C7 C6 C11 21.1(4) . 30_655
C11 C6 C7 21.1(4) . 30_655
C7 C6 C7 141.0(4) . 30_655
C11 C6 C7 119.92(11) 30_655 30_655
C11 C6 C5 130.6(2) . .
C7 C6 C5 109.5(2) . .
C11 C6 C5 130.6(2) 30_655 .
C7 C6 C5 109.5(2) 30_655 .
C11 C7 C6 79.4(3) 30_655 .
C11 C7 C8 40.6(3) 30_655 .
C6 C7 C8 120.05(10) . .
C11 C7 C10 14.3(3) 30_655 30_655
C6 C7 C10 93.7(4) . 30_655
C8 C7 C10 26.3(4) . 30_655
C11 C7 H7A 158.4 30_655 .
C6 C7 H7A 122.1 . .
C8 C7 H7A 117.8 . .
C10 C7 H7A 144.1 30_655 .
C10 C8 C11 91.1(7) 30_655 30_655
C10 C8 C7 109.4(2) 30_655 .
C11 C8 C7 18.3(5) 30_655 .
C10 C8 C9 10.6(2) 30_655 .
C11 C8 C9 101.7(5) 30_655 .
C7 C8 C9 120.01(7) . .
C10 C8 H8A 128.5 30_655 .
C11 C8 H8A 140.4 30_655 .
C7 C8 H8A 122.1 . .
C9 C8 H8A 117.9 . .
C9 C10 C8 152.2(13) 30_655 30_655
C9 C10 C11 158.3(15) 30_655 .
C8 C10 C11 49.5(2) 30_655 .
C9 C10 C9 38.3(15) 30_655 .
C8 C10 C9 169.5(2) 30_655 .
C11 C10 C9 120.01(7) . .
C9 C10 C10 57.8(13) 30_655 30_655
C8 C10 C10 150.01(8) 30_655 30_655
C11 C10 C10 100.5(2) . 30_655
C9 C10 C10 19.5(2) . 30_655
C9 C10 C7 163.5(15) 30_655 30_655
C8 C10 C7 44.3(2) 30_655 30_655
C11 C10 C7 5.20(6) . 30_655
C9 C10 C7 125.21(7) . 30_655
C10 C10 C7 105.7(2) 30_655 30_655
C9 C10 C12 31.8(6) 30_655 30_655
C8 C10 C12 120.4(7) 30_655 30_655
C11 C10 C12 169.9(8) . 30_655
C9 C10 C12 70.1(8) . 30_655
C10 C10 C12 89.6(7) 30_655 30_655
C7 C10 C12 164.7(9) 30_655 30_655
C9 C10 H10A 83.7 30_655 .
C8 C10 H10A 68.5 30_655 .
C11 C10 H10A 118.0 . .
C9 C10 H10A 122.0 . .
C10 C10 H10A 141.5 30_655 .
C7 C10 H10A 112.8 30_655 .
C12 C10 H10A 51.9 30_655 .
C7 C11 C8 121.1(7) 30_655 30_655
C7 C11 C6 79.5(2) 30_655 .
C8 C11 C6 159.5(9) 30_655 .
C7 C11 C10 160.5(3) 30_655 .
C8 C11 C10 39.4(9) 30_655 .
C6 C11 C10 120.06(10) . .
C7 C11 C9 166.6(4) 30_655 30_655
C8 C11 C9 45.5(4) 30_655 30_655
C6 C11 C9 114.0(5) . 30_655
C10 C11 C9 6.1(5) . 30_655
C7 C11 H11A 38.5 30_655 .
C8 C11 H11A 82.6 30_655 .
C6 C11 H11A 117.9 . .
C10 C11 H11A 122.0 . .
C9 C11 H11A 128.1 30_655 .

loop_
_geom_bond_atom_site_label_1
_geom_bond_atom_site_label_2
_geom_bond_distance
_geom_bond_site_symmetry_2
Zr1 O2 2.136(3) .
Zr1 O2 2.136(3) 4_475
Zr1 O2 2.136(3) 2_765
Zr1 O2 2.136(3) 3_685
Zr1 O1 2.233(3) 4_475
Zr1 O1 2.233(3) 3_685
Zr1 O1 2.233(3) 2_765
Zr1 O1 2.233(3) .
Zr1 Zr1 3.5021(10) 32_685
Zr1 Zr1 3.5021(10) 5_574
Zr1 Zr1 3.5021(10) 8_556
Zr1 Zr1 3.5021(10) 29_667
O1 C1 1.275(6) .
C1 O1 1.275(6) 21_664
C1 C2 1.494(12) .
O2 Zr1 2.136(3) 32_685
O2 Zr1 2.136(3) 5_574
Ni1 Ni1 1.43(2) 25_675
Ni1 N1 1.928(14) 5_564
Ni1 N1 1.928(14) 7_566
Ni1 N1 1.928(14) 27
Ni1 N1 1.928(14) .
Ni1 N1 2.38(2) 31_664
Ni1 N1 2.38(2) 25_675
Ni1 N1 2.38(2) 3_675
Ni1 N1 2.38(2) 29_666
C9 C10 0.548(13) 30_655
C9 C9 1.019(19) 30_655
C9 C8 1.3904(9) .
C9 C10 1.3904(9) .
C9 C12 1.523(13) .
C9 C11 1.910(9) 30_655
C9 C12 1.981(19) 30_655
N1 N1 1.37(5) 3_675
N1 C13 1.378(11) .
N1 C13 1.378(11) 33_575
N1 C13 1.99(2) 3_675
N1 C13 1.99(2) 30_655
N1 Ni1 2.38(2) 25_675
C12 C13 1.4049(10) 46_564
C12 C13 1.4050(10) .
C12 C12 1.58(3) 30_655
C12 C10 1.961(14) 30_655
C12 C9 1.981(19) 30_655
C13 C14 1.3541(10) .
C13 C13 1.49(4) 30_655
C13 N1 1.99(2) 3_675
C13 C14 2.03(2) 30_655
C14 C14 1.362(19) 33_575
C14 C14 1.54(4) 30_655
C14 C13 2.03(2) 30_655
C14 H14A 0.8208 .
C3 C3 0.56(2) 30_655
C3 C2 1.3898(10) .
C3 C4 1.3900(10) .
C3 C4 1.498(8) 30_655
C3 H3A 0.9598 .
C5 C4 1.3900(10) 46_564
C5 C4 1.3900(10) 21_664
C5 C4 1.3900(10) 30_655
C5 C4 1.3900(10) .
C5 C6 1.532(8) .
C4 C4 0.56(2) 30_655
C4 C3 1.498(8) 30_655
C4 H4A 0.9600 .
C2 C3 1.3899(10) 21_664
C2 C3 1.3899(10) 30_655
C2 C3 1.3899(10) 46_564
C6 C11 1.3899(10) .
C6 C7 1.3901(10) .
C6 C11 1.3900(10) 30_655
C6 C7 1.3901(10) 30_655
C7 C11 0.509(9) 30_655
C7 C8 1.3901(9) .
C7 C10 1.878(9) 30_655
C7 H7A 0.9592 .
C8 C10 0.882(16) 30_655
C8 C11 1.057(3) 30_655
C8 H8A 0.9601 .
C10 C9 0.548(13) 30_655
C10 C8 0.882(16) 30_655
C10 C11 1.3900(9) .
C10 C10 1.603(15) 30_655
C10 C7 1.878(9) 30_655
C10 C12 1.961(14) 30_655
C10 H10A 0.9611 .
C11 C7 0.509(9) 30_655
C11 C8 1.057(3) 30_655
C11 C9 1.910(9) 30_655
C11 H11A 0.9595 .

loop_
_geom_torsion_atom_site_label_1
_geom_torsion_atom_site_label_2
_geom_torsion_atom_site_label_3
_geom_torsion_atom_site_label_4
_geom_torsion
_geom_torsion_site_symmetry_1
_geom_torsion_site_symmetry_4
O2 Zr1 O1 C1 67.9(4) . .
O2 Zr1 O1 C1 35.90(17) 4_475 .
O2 Zr1 O1 C1 -67.9(4) 2_765 .
O2 Zr1 O1 C1 -35.90(17) 3_685 .
O1 Zr1 O1 C1 -116.00(7) 4_475 .
O1 Zr1 O1 C1 180.0 3_685 .
O1 Zr1 O1 C1 116.00(7) 2_765 .
Zr1 Zr1 O1 C1 48.88(3) 32_685 .
Zr1 Zr1 O1 C1 0.000(4) 5_574 .
Zr1 Zr1 O1 C1 -48.88(3) 8_556 .
Zr1 Zr1 O1 C1 0.0 29_667 .
Zr1 O1 C1 O1 0.000(7) . 21_664
Zr1 O1 C1 C2 180.000(2) . .
O2 Zr1 O2 Zr1 1.2(5) 4_475 32_685
O2 Zr1 O2 Zr1 120.40(17) 2_765 32_685
O2 Zr1 O2 Zr1 60.8(3) 3_685 32_685
O1 Zr1 O2 Zr1 153.86(15) 4_475 32_685
O1 Zr1 O2 Zr1 -158.4(4) 3_685 32_685
O1 Zr1 O2 Zr1 -80.0(3) 2_765 32_685
O1 Zr1 O2 Zr1 -32.3(7) . 32_685
Zr1 Zr1 O2 Zr1 121.6(6) 5_574 32_685
Zr1 Zr1 O2 Zr1 90.8(3) 8_556 32_685
Zr1 Zr1 O2 Zr1 30.8(3) 29_667 32_685
O2 Zr1 O2 Zr1 -120.40(17) 4_475 5_574
O2 Zr1 O2 Zr1 -1.2(5) 2_765 5_574
O2 Zr1 O2 Zr1 -60.8(3) 3_685 5_574
O1 Zr1 O2 Zr1 32.3(7) 4_475 5_574
O1 Zr1 O2 Zr1 80.0(3) 3_685 5_574
O1 Zr1 O2 Zr1 158.4(4) 2_765 5_574
O1 Zr1 O2 Zr1 -153.85(15) . 5_574
Zr1 Zr1 O2 Zr1 -121.6(6) 32_685 5_574
Zr1 Zr1 O2 Zr1 -30.8(3) 8_556 5_574
Zr1 Zr1 O2 Zr1 -90.8(3) 29_667 5_574
Ni1 Ni1 N1 N1 0.0 25_675 3_675
N1 Ni1 N1 N1 -89.2(8) 5_564 3_675
N1 Ni1 N1 N1 89.2(8) 7_566 3_675
N1 Ni1 N1 N1 0.000(12) 27 3_675
N1 Ni1 N1 N1 -54.0(6) 31_664 3_675
N1 Ni1 N1 N1 0.0 25_675 3_675
N1 Ni1 N1 N1 54.0(6) 29_666 3_675
Ni1 Ni1 N1 C13 -94(2) 25_675 .
N1 Ni1 N1 C13 177.0(18) 5_564 .
N1 Ni1 N1 C13 -5(3) 7_566 .
N1 Ni1 N1 C13 -94(2) 27 .
N1 Ni1 N1 C13 -148(3) 31_664 .
N1 Ni1 N1 C13 -94(2) 25_675 .
N1 Ni1 N1 C13 -94(2) 3_675 .
N1 Ni1 N1 C13 -40(2) 29_666 .
Ni1 Ni1 N1 C13 94(2) 25_675 33_575
N1 Ni1 N1 C13 5(3) 5_564 33_575
N1 Ni1 N1 C13 -176.9(18) 7_566 33_575
N1 Ni1 N1 C13 94(2) 27 33_575
N1 Ni1 N1 C13 40(2) 31_664 33_575
N1 Ni1 N1 C13 94(2) 25_675 33_575
N1 Ni1 N1 C13 94(2) 3_675 33_575
N1 Ni1 N1 C13 148(3) 29_666 33_575
Ni1 Ni1 N1 C13 36.8(9) 25_675 3_675
N1 Ni1 N1 C13 -52.3(16) 5_564 3_675
N1 Ni1 N1 C13 126.0(5) 7_566 3_675
N1 Ni1 N1 C13 36.8(9) 27 3_675
N1 Ni1 N1 C13 -17.1(6) 31_664 3_675
N1 Ni1 N1 C13 36.8(9) 25_675 3_675
N1 Ni1 N1 C13 36.8(9) 3_675 3_675
N1 Ni1 N1 C13 90.8(14) 29_666 3_675
Ni1 Ni1 N1 C13 -36.8(9) 25_675 30_655
N1 Ni1 N1 C13 -126.0(5) 5_564 30_655
N1 Ni1 N1 C13 52.3(16) 7_566 30_655
N1 Ni1 N1 C13 -36.8(9) 27 30_655
N1 Ni1 N1 C13 -90.8(14) 31_664 30_655
N1 Ni1 N1 C13 -36.8(9) 25_675 30_655
N1 Ni1 N1 C13 -36.8(9) 3_675 30_655
N1 Ni1 N1 C13 17.1(6) 29_666 30_655
N1 Ni1 N1 Ni1 -89.2(8) 5_564 25_675
N1 Ni1 N1 Ni1 89.2(8) 7_566 25_675
N1 Ni1 N1 Ni1 0.000(12) 27 25_675
N1 Ni1 N1 Ni1 -54.0(6) 31_664 25_675
N1 Ni1 N1 Ni1 0.0 25_675 25_675
N1 Ni1 N1 Ni1 0.0 3_675 25_675
N1 Ni1 N1 Ni1 54.0(6) 29_666 25_675
C10 C9 C12 C13 -97.7(13) 30_655 46_564
C9 C9 C12 C13 82.3(13) 30_655 46_564
C8 C9 C12 C13 -97.7(13) . 46_564
C10 C9 C12 C13 82.3(13) . 46_564
C11 C9 C12 C13 -97.7(13) 30_655 46_564
C12 C9 C12 C13 82.3(13) 30_655 46_564
C10 C9 C12 C13 97.7(13) 30_655 .
C9 C9 C12 C13 -82.3(13) 30_655 .
C8 C9 C12 C13 97.7(13) . .
C10 C9 C12 C13 -82.3(13) . .
C11 C9 C12 C13 97.7(13) 30_655 .
C12 C9 C12 C13 -82.3(13) 30_655 .
C10 C9 C12 C12 180.000(1) 30_655 30_655
C9 C9 C12 C12 0.0 30_655 30_655
C8 C9 C12 C12 180.0 . 30_655
C10 C9 C12 C12 0.0 . 30_655
C11 C9 C12 C12 180.0 30_655 30_655
C9 C9 C12 C10 180.000(2) 30_655 30_655
C8 C9 C12 C10 0.000(1) . 30_655
C10 C9 C12 C10 180.000(2) . 30_655
C11 C9 C12 C10 -0.001(2) 30_655 30_655
C12 C9 C12 C10 180.000(1) 30_655 30_655
C10 C9 C12 C9 180.000(2) 30_655 30_655
C8 C9 C12 C9 180.0 . 30_655
C10 C9 C12 C9 0.0 . 30_655
C11 C9 C12 C9 180.0 30_655 30_655
C12 C9 C12 C9 0.0 30_655 30_655
N1 N1 C13 C14 89.9(18) 3_675 .
C13 N1 C13 C14 -3(3) 33_575 .
Ni1 N1 C13 C14 -177.0(19) . .
C13 N1 C13 C14 46.4(19) 3_675 .
C13 N1 C13 C14 89.9(18) 30_655 .
Ni1 N1 C13 C14 137.8(15) 25_675 .
N1 N1 C13 C12 -90(2) 3_675 .
C13 N1 C13 C12 176.7(11) 33_575 .
Ni1 N1 C13 C12 3(4) . .
C13 N1 C13 C12 -134(2) 3_675 .
C13 N1 C13 C12 -90(2) 30_655 .
Ni1 N1 C13 C12 -42(3) 25_675 .
N1 N1 C13 C13 0.001(1) 3_675 30_655
C13 N1 C13 C13 -93.0(18) 33_575 30_655
Ni1 N1 C13 C13 93(2) . 30_655
C13 N1 C13 C13 -43.5(8) 3_675 30_655
Ni1 N1 C13 C13 47.9(13) 25_675 30_655
C13 N1 C13 N1 -93.0(18) 33_575 3_675
Ni1 N1 C13 N1 93(2) . 3_675
C13 N1 C13 N1 -43.5(8) 3_675 3_675
C13 N1 C13 N1 -0.001(2) 30_655 3_675
Ni1 N1 C13 N1 47.9(13) 25_675 3_675
N1 N1 C13 C14 39.1(7) 3_675 30_655
C13 N1 C13 C14 -54(2) 33_575 30_655
Ni1 N1 C13 C14 132.2(19) . 30_655
C13 N1 C13 C14 -4.4(10) 3_675 30_655
C13 N1 C13 C14 39.1(7) 30_655 30_655
Ni1 N1 C13 C14 87.0(12) 25_675 30_655
C13 C12 C13 C14 -179.1(12) 46_564 .
C9 C12 C13 C14 -15(3) . .
C12 C12 C13 C14 -92(2) 30_655 .
C10 C12 C13 C14 -3(3) 30_655 .
C9 C12 C13 C14 -47(2) 30_655 .
C13 C12 C13 N1 1(4) 46_564 .
C9 C12 C13 N1 165.2(19) . .
C12 C12 C13 N1 88(2) 30_655 .
C10 C12 C13 N1 178(2) 30_655 .
C9 C12 C13 N1 133(2) 30_655 .
C13 C12 C13 C13 -87.0(19) 46_564 30_655
C9 C12 C13 C13 77.1(7) . 30_655
C12 C12 C13 C13 0.0 30_655 30_655
C10 C12 C13 C13 89.5(12) 30_655 30_655
C9 C12 C13 C13 44.7(8) 30_655 30_655
C13 C12 C13 N1 -48(3) 46_564 3_675
C9 C12 C13 N1 115.7(9) . 3_675
C12 C12 C13 N1 38.6(10) 30_655 3_675
C10 C12 C13 N1 128.2(12) 30_655 3_675
C9 C12 C13 N1 83.4(11) 30_655 3_675
C13 C12 C13 C14 -124.5(15) 46_564 30_655
C9 C12 C13 C14 39.6(13) . 30_655
C12 C12 C13 C14 -37.5(8) 30_655 30_655
C10 C12 C13 C14 52.0(17) 30_655 30_655
C9 C12 C13 C14 7.3(13) 30_655 30_655
N1 C13 C14 C14 2(2) . 33_575
C12 C13 C14 C14 -177.7(16) . 33_575
C13 C13 C14 C14 89.7(4) 30_655 33_575
N1 C13 C14 C14 48.1(11) 3_675 33_575
C14 C13 C14 C14 89.7(4) 30_655 33_575
N1 C13 C14 C14 -87.7(19) . 30_655
C12 C13 C14 C14 92.5(19) . 30_655
C13 C13 C14 C14 0.0 30_655 30_655
N1 C13 C14 C14 -41.7(9) 3_675 30_655
N1 C13 C14 C13 -87.7(19) . 30_655
C12 C13 C14 C13 92.5(19) . 30_655
N1 C13 C14 C13 -41.7(9) 3_675 30_655
C14 C13 C14 C13 -0.003(1) 30_655 30_655
C3 C3 C4 C4 -0.004(5) 30_655 30_655
C2 C3 C4 C4 76.6(5) . 30_655
C3 C3 C4 C5 -76.6(5) 30_655 .
C2 C3 C4 C5 0.00(3) . .
C4 C3 C4 C5 -76.6(5) 30_655 .
C2 C3 C4 C3 76.6(5) . 30_655
C4 C3 C4 C3 0.004(5) 30_655 30_655
C4 C5 C4 C4 -108.7(6) 46_564 30_655
C4 C5 C4 C4 -83.2(3) 21_664 30_655
C6 C5 C4 C4 96.8(3) . 30_655
C4 C5 C4 C3 -25.5(9) 46_564 .
C4 C5 C4 C3 -0.005(15) 21_664 .
C4 C5 C4 C3 83.2(3) 30_655 .
C6 C5 C4 C3 180.000(15) . .
C4 C5 C4 C3 -48.7(15) 46_564 30_655
C4 C5 C4 C3 -23.2(6) 21_664 30_655
C4 C5 C4 C3 60.0(9) 30_655 30_655
C6 C5 C4 C3 156.8(6) . 30_655
C3 C3 C2 C3 83.2(3) 30_655 21_664
C4 C3 C2 C3 0.004(15) . 21_664
C4 C3 C2 C3 23.2(6) 30_655 21_664
C4 C3 C2 C3 -83.2(3) . 30_655
C4 C3 C2 C3 -60.0(9) 30_655 30_655
C3 C3 C2 C3 108.7(6) 30_655 46_564
C4 C3 C2 C3 25.5(9) . 46_564
C4 C3 C2 C3 48.7(15) 30_655 46_564
C3 C3 C2 C1 -96.8(3) 30_655 .
C4 C3 C2 C1 180.000(14) . .
C4 C3 C2 C1 -156.8(6) 30_655 .
O1 C1 C2 C3 13.4(5) . .
O1 C1 C2 C3 -166.6(5) 21_664 .
O1 C1 C2 C3 -166.6(5) . 21_664
O1 C1 C2 C3 13.4(5) 21_664 21_664
O1 C1 C2 C3 -13.4(5) . 30_655
O1 C1 C2 C3 166.6(5) 21_664 30_655
O1 C1 C2 C3 166.6(5) . 46_564
O1 C1 C2 C3 -13.4(5) 21_664 46_564
C4 C5 C6 C11 103.4(5) 46_564 .
C4 C5 C6 C11 76.6(5) 21_664 .
C4 C5 C6 C11 -76.6(5) 30_655 .
C4 C5 C6 C11 -103.4(5) . .
C4 C5 C6 C7 -76.6(5) 46_564 .
C4 C5 C6 C7 -103.4(5) 21_664 .
C4 C5 C6 C7 103.4(5) 30_655 .
C4 C5 C6 C7 76.6(5) . .
C4 C5 C6 C11 -76.6(5) 46_564 30_655
C4 C5 C6 C11 -103.4(5) 21_664 30_655
C4 C5 C6 C11 103.4(5) 30_655 30_655
C4 C5 C6 C11 76.6(5) . 30_655
C4 C5 C6 C7 103.4(5) 46_564 30_655
C4 C5 C6 C7 76.6(5) 21_664 30_655
C4 C5 C6 C7 -76.6(5) 30_655 30_655
C4 C5 C6 C7 -103.4(5) . 30_655
C11 C6 C7 C11 0.0 . 30_655
C7 C6 C7 C11 0.0 30_655 30_655
C5 C6 C7 C11 179.999(1) . 30_655
C11 C6 C7 C8 0.000(1) . .
C11 C6 C7 C8 0.001(1) 30_655 .
C7 C6 C7 C8 0.000(1) 30_655 .
C5 C6 C7 C8 180.0 . .
C11 C6 C7 C10 0.0 . 30_655
C11 C6 C7 C10 0.0 30_655 30_655
C7 C6 C7 C10 0.0 30_655 30_655
C5 C6 C7 C10 180.0 . 30_655
C11 C7 C8 C10 0.002(1) 30_655 30_655
C6 C7 C8 C10 0.000(1) . 30_655
C6 C7 C8 C11 -0.002(2) . 30_655
C10 C7 C8 C11 -0.002(1) 30_655 30_655
C11 C7 C8 C9 0.002(1) 30_655 .
C6 C7 C8 C9 0.000(1) . .
C10 C7 C8 C9 0.0 30_655 .
C9 C9 C8 C10 0.0 30_655 30_655
C10 C9 C8 C10 0.0 . 30_655
C12 C9 C8 C10 180.00(4) . 30_655
C11 C9 C8 C10 -0.001(1) 30_655 30_655
C12 C9 C8 C10 180.00(10) 30_655 30_655
C10 C9 C8 C11 0.001(2) 30_655 30_655
C9 C9 C8 C11 0.001(1) 30_655 30_655
C10 C9 C8 C11 0.001(1) . 30_655
C12 C9 C8 C11 180.0 . 30_655
C12 C9 C8 C11 180.00(7) 30_655 30_655
C10 C9 C8 C7 0.000(2) 30_655 .
C9 C9 C8 C7 0.000(1) 30_655 .
C10 C9 C8 C7 0.0 . .
C12 C9 C8 C7 180.0 . .
C11 C9 C8 C7 0.0 30_655 .
C12 C9 C8 C7 180.00(7) 30_655 .
C10 C9 C10 C9 180.0 30_655 30_655
C8 C9 C10 C9 180.0 . 30_655
C12 C9 C10 C9 0.000(1) . 30_655
C11 C9 C10 C9 180.0 30_655 30_655
C12 C9 C10 C9 0.0 30_655 30_655
C10 C9 C10 C8 0.000(2) 30_655 30_655
C9 C9 C10 C8 180.00(15) 30_655 30_655
C8 C9 C10 C8 0.000(2) . 30_655
C12 C9 C10 C8 180.00(16) . 30_655
C11 C9 C10 C8 0.000(2) 30_655 30_655
C12 C9 C10 C8 180.00(16) 30_655 30_655
C10 C9 C10 C11 0.000(1) 30_655 .
C9 C9 C10 C11 180.000(1) 30_655 .
C8 C9 C10 C11 0.000(1) . .
C12 C9 C10 C11 180.0 . .
C11 C9 C10 C11 0.0 30_655 .
C12 C9 C10 C11 180.0 30_655 .
C9 C9 C10 C10 180.0 30_655 30_655
C8 C9 C10 C10 0.0 . 30_655
C12 C9 C10 C10 180.000(1) . 30_655
C11 C9 C10 C10 0.0 30_655 30_655
C12 C9 C10 C10 180.0 30_655 30_655
C10 C9 C10 C7 0.0 30_655 30_655
C9 C9 C10 C7 180.000(1) 30_655 30_655
C8 C9 C10 C7 0.0 . 30_655
C12 C9 C10 C7 180.0 . 30_655
C11 C9 C10 C7 0.0 30_655 30_655
C12 C9 C10 C7 180.0 30_655 30_655
C10 C9 C10 C12 180.0 30_655 30_655
C9 C9 C10 C12 0.0 30_655 30_655
C8 C9 C10 C12 180.0 . 30_655
C12 C9 C10 C12 0.0 . 30_655
C11 C9 C10 C12 180.0 30_655 30_655
C7 C6 C11 C7 180.0 . 30_655
C11 C6 C11 C7 180.0 30_655 30_655
C5 C6 C11 C7 0.000(1) . 30_655
C7 C6 C11 C8 0.000(4) . 30_655
C11 C6 C11 C8 -0.001(4) 30_655 30_655
C7 C6 C11 C8 180.00(2) 30_655 30_655
C5 C6 C11 C8 180(100) . 30_655
C7 C6 C11 C10 0.000(1) . .
C11 C6 C11 C10 0.000(1) 30_655 .
C7 C6 C11 C10 180.000(2) 30_655 .
C5 C6 C11 C10 180.0 . .
C7 C6 C11 C9 0.0 . 30_655
C11 C6 C11 C9 0.0 30_655 30_655
C7 C6 C11 C9 180.000(1) 30_655 30_655
C5 C6 C11 C9 180.0 . 30_655
C9 C10 C11 C7 179.999(13) 30_655 30_655
C8 C10 C11 C7 -0.001(3) 30_655 30_655
C9 C10 C11 C7 180.00(3) . 30_655
C10 C10 C11 C7 180.00(3) 30_655 30_655
C12 C10 C11 C7 -0.002(5) 30_655 30_655
C9 C10 C11 C8 180.00(2) 30_655 30_655
C9 C10 C11 C8 180.0 . 30_655
C10 C10 C11 C8 180.0 30_655 30_655
C7 C10 C11 C8 0.001(2) 30_655 30_655
C12 C10 C11 C8 -0.001(3) 30_655 30_655
C9 C10 C11 C6 0.000(3) 30_655 .
C8 C10 C11 C6 180.000(1) 30_655 .
C9 C10 C11 C6 0.0 . .
C10 C10 C11 C6 0.0 30_655 .
C7 C10 C11 C6 180.00(3) 30_655 .
C12 C10 C11 C6 179.999(7) 30_655 .
C8 C10 C11 C9 180.000(19) 30_655 30_655
C9 C10 C11 C9 0.000(2) . 30_655
C10 C10 C11 C9 0.000(2) 30_655 30_655
C7 C10 C11 C9 180.001(12) 30_655 30_655
C12 C10 C11 C9 179.999(10) 30_655 30_655

loop_
_platon_squeeze_void_nr
_platon_squeeze_void_average_x
_platon_squeeze_void_average_y
_platon_squeeze_void_average_z
_platon_squeeze_void_volume
_platon_squeeze_void_count_electrons
_platon_squeeze_void_content
1 -0.005 -0.003 -0.003 12375 1486 ' '
